data_4125137
loop_
_publ_author_name
'Yuan, Shuai'
'Chen, Ying-Pin'
'Qin, Jun-Sheng'
'Lu, Weigang'
'Zou, Lanfang'
'Zhang, Qiang'
'Wang, Xuan'
'Sun, Xing'
'Zhou, Hong-Cai'

_publ_section_title
;
 Linker Installation: Engineering Pore Environment with Precisely Placed
 Functionalities in Zirconium MOFs.
;
_journal_issue 28
_journal_name_full 'Journal of the American Chemical Society'
_journal_page_first 8912
_journal_page_last 8919
_journal_paper_doi 10.1021/jacs.6b04501
_journal_volume 138
_journal_year 2016
_chemical_formula_moiety '[Zr6 O8] [C16 H12 O4]4 [C12 N2 H6 O4 (Cu0.53 I0.27 N0.27)] [C22 H16 O4]'
_chemical_formula_sum 'C98 H70 Cu0.53 I0.27 N2.27 O32 Zr6'
_chemical_formula_weight 2405.90
_chemical_name_systematic
; 
 ? 
;
_space_group_IT_number 131
_symmetry_cell_setting tetragonal
_symmetry_space_group_name_Hall '-P 4c 2'
_symmetry_space_group_name_H-M 'P 42/m m c'
_atom_sites_solution_hydrogens geom
_atom_sites_solution_primary direct
_atom_sites_solution_secondary difmap
_audit_creation_method SHELXL-97
_cell_angle_alpha 90.00
_cell_angle_beta 90.00
_cell_angle_gamma 90.00
_cell_formula_units_Z 2
_cell_length_a 23.0867(9)
_cell_length_b 23.087
_cell_length_c 18.8049(8)
_cell_measurement_reflns_used 9944
_cell_measurement_temperature 110(2)
_cell_measurement_theta_max 78.2950
_cell_measurement_theta_min 3.0339
_cell_volume 10023.1(6)
_computing_cell_refinement 'SAINT+ ver. (Bruker, 2001)'
_computing_data_collection 'APEX2  (Bruker, 2008)'
_computing_data_reduction 'SAINT+ ver. (Bruker, 2001)'
_computing_molecular_graphics 'SHELXTL (Sheldrick, 2008)'
_computing_publication_material 'SHELXTL (Sheldrick, 2008)'
_computing_structure_refinement 'SHELXL-97 (Sheldrick, 2008)'
_computing_structure_solution 'SHELXS-97 (Sheldrick, 2008)'
_diffrn_ambient_temperature 110(2)
_diffrn_measured_fraction_theta_full 0.991
_diffrn_measured_fraction_theta_max 0.991
_diffrn_measurement_device_type 'Bruker SMART APEX II CCD area detector'
_diffrn_measurement_method 'phi and omega scans'
_diffrn_radiation_monochromator graphite
_diffrn_radiation_source 'fine-focus sealed tube'
_diffrn_radiation_type CuK\a
_diffrn_radiation_wavelength 1.54184
_diffrn_reflns_av_R_equivalents 0.0685
_diffrn_reflns_av_sigmaI/netI 0.0352
_diffrn_reflns_limit_h_max 28
_diffrn_reflns_limit_h_min -27
_diffrn_reflns_limit_k_max 22
_diffrn_reflns_limit_k_min -29
_diffrn_reflns_limit_l_max 23
_diffrn_reflns_limit_l_min -23
_diffrn_reflns_number 60375
_diffrn_reflns_theta_full 79.16
_diffrn_reflns_theta_max 79.16
_diffrn_reflns_theta_min 1.91
_exptl_absorpt_coefficient_mu 3.188
_exptl_absorpt_correction_T_max 0.8569
_exptl_absorpt_correction_T_min 0.8569
_exptl_absorpt_correction_type multi-scan
_exptl_absorpt_process_details 'SADABS (Sheldrick, 2008)'
_exptl_crystal_colour 'Red Brown'
_exptl_crystal_density_diffrn 0.797
_exptl_crystal_density_meas ?
_exptl_crystal_density_method 'not measured'
_exptl_crystal_description Block
_exptl_crystal_F_000 2399
_exptl_crystal_size_max 0.05
_exptl_crystal_size_mid 0.05
_exptl_crystal_size_min 0.05
_refine_diff_density_max 2.565
_refine_diff_density_min -1.174
_refine_diff_density_rms 0.149
_refine_ls_extinction_method none
_refine_ls_goodness_of_fit_ref 1.002
_refine_ls_hydrogen_treatment constr
_refine_ls_matrix_type full
_refine_ls_number_parameters 155
_refine_ls_number_reflns 5832
_refine_ls_number_restraints 85
_refine_ls_restrained_S_all 1.014
_refine_ls_R_factor_all 0.0964
_refine_ls_R_factor_gt 0.0815
_refine_ls_shift/su_max 0.000
_refine_ls_shift/su_mean 0.000
_refine_ls_structure_factor_coef Fsqd
_refine_ls_weighting_details 'calc w=1/[\s^2^(Fo^2^)+(0.0300P)^2^+118.0000P] where P=(Fo^2^+2Fc^2^)/3'
_refine_ls_weighting_scheme calc
_refine_ls_wR_factor_gt 0.1899
_refine_ls_wR_factor_ref 0.1966
_reflns_number_gt 4559
_reflns_number_total 5832
_reflns_threshold_expression >2sigma(I)
_cod_data_source_file ja6b04501_si_003.cif
_cod_data_source_block PCN700Cu
_cod_depositor_comments
;
The following automatic conversions were performed:

'_symmetry_cell_setting' value 'Tetragonal' changed to 'tetragonal'
according to
/usr/data/users/saulius/crontab/automatic-downloads/rss-feeds/ACS/lib/dictionaries/cif_core.dic
dictionary named 'cif_core.dic' version 2.4.2 from 2011-04-26.

'_exptl_crystal_density_meas' value 'not measured' was changed to '?'
- the value is perceived as not measured.

Automatic conversion script
Id: cif_fix_values 4268 2015-11-12 08:31:59Z antanas 

 Adding full bibliography for 4125130--4125148.cif.
;
_cod_original_cell_volume 10022.9(6)
_cod_original_sg_symbol_H-M P4(2)/mmc
_cod_database_code 4125137
_platon_squeeze_void_probe_radius 1.20

loop_
_symmetry_equiv_pos_as_xyz
'x, y, z'
'-y, x, z+1/2'
'-x, -y, z'
'y, -x, z+1/2'
'x, -y, -z'
'-x, y, -z'
'y, x, -z+1/2'
'-y, -x, -z+1/2'
'-x, -y, -z'
'y, -x, -z-1/2'
'x, y, -z'
'-y, x, -z-1/2'
'-x, y, z'
'x, -y, z'
'-y, -x, z-1/2'
'y, x, z-1/2'

loop_
_atom_site_label
_atom_site_type_symbol
_atom_site_fract_x
_atom_site_fract_y
_atom_site_fract_z
_atom_site_U_iso_or_equiv
_atom_site_adp_type
_atom_site_occupancy
_atom_site_symmetry_multiplicity
_atom_site_calc_flag
_atom_site_refinement_flags
_atom_site_disorder_assembly
_atom_site_disorder_group
Zr1 Zr 0.5000 0.07535(3) 0.09277(3) 0.02787(19) Uani 1 2 d S . .
Zr2 Zr 0.39211(4) 0.0000 0.0000 0.0304(2) Uani 1 4 d S . .
O1S O 0.4464(3) 0.0000 0.0910(4) 0.060(2) Uani 1 2 d S . .
O2S O 0.4462(4) 0.0745(4) 0.0000 0.070(3) Uani 1 2 d S . .
O2 O 0.3430(3) 0.0591(3) 0.0723(3) 0.0801(19) Uani 1 1 d . A .
O1 O 0.4189(3) 0.1096(2) 0.1370(3) 0.0602(14) Uani 1 1 d . A .
O11 O 0.5000 0.1672(3) 0.0619(5) 0.067(2) Uani 1 2 d SU . .
O21 O 0.5000 0.0489(3) 0.2060(3) 0.063(2) Uani 1 2 d S . .
C1 C 0.3650(3) 0.0992(2) 0.1178(5) 0.095(4) Uani 1 1 d D . .
C2A C 0.3190(5) 0.1349(3) 0.1542(9) 0.164(4) Uani 0.441(14) 1 d PD A 1
C3A C 0.3372(6) 0.1586(9) 0.2185(11) 0.164(4) Uani 0.441(14) 1 d PD A 1
H3A H 0.3754 0.1517 0.2355 0.197 Uiso 0.441(14) 1 calc PR A 1
C4A C 0.2989(8) 0.1927(10) 0.2578(11) 0.164(4) Uani 0.441(14) 1 d PD A 1
H4A H 0.3110 0.2091 0.3017 0.197 Uiso 0.441(14) 1 calc PR A 1
C6A C 0.2251(5) 0.1789(8) 0.1685(10) 0.164(4) Uani 0.441(14) 1 d PD A 1
C5A C 0.2433(6) 0.2027(7) 0.2328(9) 0.164(4) Uani 0.441(14) 1 d PD A 1
C7A C 0.2632(7) 0.1449(7) 0.1290(9) 0.164(4) Uani 0.441(14) 1 d PD A 1
H7A H 0.2511 0.1286 0.0851 0.197 Uiso 0.441(14) 1 calc PR A 1
C8A C 0.1630(8) 0.1905(14) 0.1414(15) 0.164(4) Uani 0.441(14) 1 d PD A 1
H8A H 0.1546 0.1648 0.1012 0.246 Uiso 0.441(14) 1 calc PR A 1
H8B H 0.1597 0.2309 0.1259 0.246 Uiso 0.441(14) 1 calc PR A 1
H8C H 0.1353 0.1832 0.1798 0.246 Uiso 0.441(14) 1 calc PR A 1
C2B C 0.3200(4) 0.1346(3) 0.1566(4) 0.164(4) Uani 0.559(14) 1 d PD A 2
C3B C 0.3371(5) 0.1835(5) 0.1948(9) 0.164(4) Uani 0.559(14) 1 d PD A 2
H3B H 0.3768 0.1945 0.1964 0.197 Uiso 0.559(14) 1 calc PR A 2
C4B C 0.2955(6) 0.2160(6) 0.2305(10) 0.164(4) Uani 0.559(14) 1 d PD A 2
H4B H 0.3067 0.2494 0.2567 0.197 Uiso 0.559(14) 1 calc PR A 2
C6B C 0.2206(4) 0.1509(6) 0.1900(7) 0.164(4) Uani 0.559(14) 1 d PD A 2
C5B C 0.2377(6) 0.1997(6) 0.2280(8) 0.164(4) Uani 0.559(14) 1 d PD A 2
C7B C 0.2620(4) 0.1181(5) 0.1541(7) 0.164(4) Uani 0.559(14) 1 d PD A 2
H7B H 0.2507 0.0848 0.1280 0.197 Uiso 0.559(14) 1 calc PR A 2
C8B C 0.1564(5) 0.1334(10) 0.1877(13) 0.164(4) Uani 0.559(14) 1 d PD A 2
H8D H 0.1502 0.1058 0.1488 0.246 Uiso 0.559(14) 1 calc PR A 2
H8E H 0.1325 0.1679 0.1799 0.246 Uiso 0.559(14) 1 calc PR A 2
H8F H 0.1456 0.1152 0.2329 0.246 Uiso 0.559(14) 1 calc PR A 2
C11 C 0.5000 0.1910(10) 0.0000 0.187(5) Uani 1 4 d SDU . .
C12 C 0.5000 0.2548(5) 0.0000 0.187(5) Uani 1 4 d SD . .
C13 C 0.5000 0.2841(4) 0.0649(4) 0.187(5) Uani 1 2 d SD . .
H13A H 0.5000 0.2631 0.1084 0.224 Uiso 1 2 calc SR . .
C14 C 0.5000 0.3445(4) 0.0651(4) 0.187(5) Uani 1 2 d SD . .
H14A H 0.5000 0.3654 0.1086 0.224 Uiso 1 2 calc SR . .
C15 C 0.5000 0.3737(5) 0.0000 0.187(5) Uani 1 4 d SD . .
C16 C 0.5000 0.4392(5) 0.0000 0.187(5) Uani 1 4 d SD . .
C17 C 0.4462(4) 0.4666(6) 0.0000 0.187(5) Uani 0.50 2 d SPD . .
C18 C 0.3919(4) 0.4302(10) 0.0000 0.187(5) Uani 0.50 2 d SPD . .
H18A H 0.3593 0.4560 0.0000 0.280 Uiso 0.50 2 d SPR . .
H18B H 0.3906 0.4062 -0.0417 0.280 Uiso 0.25 1 d PR . .
H18C H 0.3906 0.4062 0.0417 0.280 Uiso 0.25 1 d PR . .
C19 C 0.4432(10) 0.5267(6) 0.0000 0.187(5) Uani 0.50 2 d SPD . .
H19A H 0.4074 0.5480 0.0000 0.224 Uiso 0.50 2 d SPR . .
C21 C 0.5000 0.0000 0.2358(10) 0.164(5) Uani 1 4 d S . .
C22 C 0.5000 0.0000 0.3138(5) 0.164(5) Uani 1 4 d SD . .
C23 C 0.5000 0.0521(4) 0.3509(5) 0.164(5) Uani 0.50 2 d SPD . .
H23A H 0.5000 0.0881 0.3253 0.197 Uiso 0.50 2 d SPR . .
N24 N 0.5000 0.0513(4) 0.4244(5) 0.164(5) Uani 0.50 2 d SPD . .
C25 C 0.5000 0.0000 0.4605(5) 0.164(5) Uani 1 4 d SD . .
C26 C 0.5000 -0.0525(4) 0.4242(6) 0.164(5) Uani 0.50 2 d SPD . .
H26A H 0.5000 -0.0884 0.4499 0.197 Uiso 0.50 2 d SPR . .
C27 C 0.5000 -0.0521(4) 0.3500(6) 0.164(5) Uani 0.50 2 d SPD . .
H27A H 0.5000 -0.0881 0.3245 0.197 Uiso 0.50 2 d SPR . .
Cu1 Cu 0.5000 0.1036(5) 0.5000 0.162(8) Uani 0.290(9) 4 d SPDU . .
I1 I 0.5916(9) 0.1686(12) 0.5000 0.29(2) Uani 0.0362(12) 1 d PD B 1
N1S N 0.4268(6) 0.1457(14) 0.5000 0.29(2) Uani 0.0362(12) 1 d PD B 2

loop_
_atom_site_aniso_label
_atom_site_aniso_U_11
_atom_site_aniso_U_22
_atom_site_aniso_U_33
_atom_site_aniso_U_23
_atom_site_aniso_U_13
_atom_site_aniso_U_12
Zr1 0.0490(4) 0.0159(3) 0.0187(3) -0.0060(2) 0.000 0.000
Zr2 0.0327(5) 0.0325(5) 0.0260(4) 0.000 0.000 0.000
O1S 0.063(4) 0.020(3) 0.095(6) 0.000 -0.040(4) 0.000
O2S 0.104(6) 0.080(5) 0.025(3) 0.000 0.000 -0.054(5)
O2 0.089(4) 0.093(5) 0.058(3) -0.006(3) 0.020(3) 0.045(4)
O1 0.075(4) 0.047(3) 0.059(3) -0.007(2) 0.017(3) 0.016(3)
O11 0.088(6) 0.022(3) 0.089(6) -0.001(4) 0.000 0.000
O21 0.100(6) 0.075(5) 0.013(3) -0.006(3) 0.000 0.000
C1 0.111(9) 0.099(8) 0.075(6) -0.013(6) 0.018(6) 0.048(7)
C2A 0.125(5) 0.174(7) 0.193(8) -0.114(6) 0.001(6) 0.070(6)
C3A 0.125(5) 0.174(7) 0.193(8) -0.114(6) 0.001(6) 0.070(6)
C4A 0.125(5) 0.174(7) 0.193(8) -0.114(6) 0.001(6) 0.070(6)
C6A 0.125(5) 0.174(7) 0.193(8) -0.114(6) 0.001(6) 0.070(6)
C5A 0.125(5) 0.174(7) 0.193(8) -0.114(6) 0.001(6) 0.070(6)
C7A 0.125(5) 0.174(7) 0.193(8) -0.114(6) 0.001(6) 0.070(6)
C8A 0.125(5) 0.174(7) 0.193(8) -0.114(6) 0.001(6) 0.070(6)
C2B 0.125(5) 0.174(7) 0.193(8) -0.114(6) 0.001(6) 0.070(6)
C3B 0.125(5) 0.174(7) 0.193(8) -0.114(6) 0.001(6) 0.070(6)
C4B 0.125(5) 0.174(7) 0.193(8) -0.114(6) 0.001(6) 0.070(6)
C6B 0.125(5) 0.174(7) 0.193(8) -0.114(6) 0.001(6) 0.070(6)
C5B 0.125(5) 0.174(7) 0.193(8) -0.114(6) 0.001(6) 0.070(6)
C7B 0.125(5) 0.174(7) 0.193(8) -0.114(6) 0.001(6) 0.070(6)
C8B 0.125(5) 0.174(7) 0.193(8) -0.114(6) 0.001(6) 0.070(6)
C11 0.351(14) 0.028(4) 0.180(8) 0.000 0.000 0.000
C12 0.351(14) 0.028(4) 0.180(8) 0.000 0.000 0.000
C13 0.351(14) 0.028(4) 0.180(8) 0.000 0.000 0.000
C14 0.351(14) 0.028(4) 0.180(8) 0.000 0.000 0.000
C15 0.351(14) 0.028(4) 0.180(8) 0.000 0.000 0.000
C16 0.351(14) 0.028(4) 0.180(8) 0.000 0.000 0.000
C17 0.351(14) 0.028(4) 0.180(8) 0.000 0.000 0.000
C18 0.351(14) 0.028(4) 0.180(8) 0.000 0.000 0.000
C19 0.351(14) 0.028(4) 0.180(8) 0.000 0.000 0.000
C21 0.319(14) 0.153(10) 0.020(4) 0.000 0.000 0.000
C22 0.319(14) 0.153(10) 0.020(4) 0.000 0.000 0.000
C23 0.319(14) 0.153(10) 0.020(4) 0.000 0.000 0.000
N24 0.319(14) 0.153(10) 0.020(4) 0.000 0.000 0.000
C25 0.319(14) 0.153(10) 0.020(4) 0.000 0.000 0.000
C26 0.319(14) 0.153(10) 0.020(4) 0.000 0.000 0.000
C27 0.319(14) 0.153(10) 0.020(4) 0.000 0.000 0.000
Cu1 0.36(2) 0.086(9) 0.034(5) 0.000 0.000 0.000
I1 0.39(5) 0.21(3) 0.28(4) 0.000 0.000 -0.25(4)
N1S 0.39(5) 0.21(3) 0.28(4) 0.000 0.000 -0.25(4)

loop_
_atom_type_symbol
_atom_type_description
_atom_type_scat_dispersion_real
_atom_type_scat_dispersion_imag
_atom_type_scat_source
Zr Zr -0.1862 2.2449 'International Tables Vol C Tables 4.2.6.8 and 6.1.1.4'
C C 0.0181 0.0091 'International Tables Vol C Tables 4.2.6.8 and 6.1.1.4'
O O 0.0492 0.0322 'International Tables Vol C Tables 4.2.6.8 and 6.1.1.4'
Cu Cu -1.9646 0.5888 'International Tables Vol C Tables 4.2.6.8 and 6.1.1.4'
N N 0.0311 0.0180 'International Tables Vol C Tables 4.2.6.8 and 6.1.1.4'
I I -0.3257 6.8362 'International Tables Vol C Tables 4.2.6.8 and 6.1.1.4'
H H 0.0000 0.0000 'International Tables Vol C Tables 4.2.6.8 and 6.1.1.4'

loop_
_geom_angle_atom_site_label_1
_geom_angle_atom_site_label_2
_geom_angle_atom_site_label_3
_geom_angle
_geom_angle_site_symmetry_1
_geom_angle_site_symmetry_3
O1S Zr1 O1S 70.8(3) 3_655 .
O1S Zr1 O2S 69.1(3) 3_655 13_655
O1S Zr1 O2S 108.4(3) . 13_655
O1S Zr1 O2S 108.4(3) 3_655 .
O1S Zr1 O2S 69.1(3) . .
O2S Zr1 O2S 70.9(4) 13_655 .
O1S Zr1 O11 141.45(17) 3_655 .
O1S Zr1 O11 141.45(17) . .
O2S Zr1 O11 78.1(3) 13_655 .
O2S Zr1 O11 78.1(3) . .
O1S Zr1 O1 142.5(2) 3_655 .
O1S Zr1 O1 78.8(2) . .
O2S Zr1 O1 143.7(2) 13_655 .
O2S Zr1 O1 79.5(3) . .
O11 Zr1 O1 75.66(18) . .
O1S Zr1 O1 78.8(2) 3_655 13_655
O1S Zr1 O1 142.5(2) . 13_655
O2S Zr1 O1 79.5(3) 13_655 13_655
O2S Zr1 O1 143.7(2) . 13_655
O11 Zr1 O1 75.66(18) . 13_655
O1 Zr1 O1 117.0(3) . 13_655
O1S Zr1 O21 77.9(3) 3_655 .
O1S Zr1 O21 77.9(3) . .
O2S Zr1 O21 141.28(18) 13_655 .
O2S Zr1 O21 141.28(18) . .
O11 Zr1 O21 121.3(3) . .
O1 Zr1 O21 74.66(17) . .
O1 Zr1 O21 74.66(17) 13_655 .
O1S Zr1 Zr1 35.41(16) 3_655 3_655
O1S Zr1 Zr1 35.41(16) . 3_655
O2S Zr1 Zr1 89.5(2) 13_655 3_655
O2S Zr1 Zr1 89.5(2) . 3_655
O11 Zr1 Zr1 164.7(2) . 3_655
O1 Zr1 Zr1 111.13(14) . 3_655
O1 Zr1 Zr1 111.12(14) 13_655 3_655
O21 Zr1 Zr1 74.0(2) . 3_655
O1S Zr1 Zr1 89.1(2) 3_655 11
O1S Zr1 Zr1 89.1(2) . 11
O2S Zr1 Zr1 35.48(19) 13_655 11
O2S Zr1 Zr1 35.48(19) . 11
O11 Zr1 Zr1 74.7(2) . 11
O1 Zr1 Zr1 112.25(15) . 11
O1 Zr1 Zr1 112.25(15) 13_655 11
O21 Zr1 Zr1 164.0(2) . 11
Zr1 Zr1 Zr1 90.0 3_655 11
O1S Zr1 Zr2 90.0(2) 3_655 .
O1S Zr1 Zr2 34.50(19) . .
O2S Zr1 Zr2 90.1(2) 13_655 .
O2S Zr1 Zr2 34.65(18) . .
O11 Zr1 Zr2 110.33(15) . .
O1 Zr1 Zr2 76.20(15) . .
O1 Zr1 Zr2 166.81(15) 13_655 .
O21 Zr1 Zr2 109.98(13) . .
Zr1 Zr1 Zr2 60.229(11) 3_655 .
Zr1 Zr1 Zr2 60.134(11) 11 .
O1S Zr1 Zr2 34.50(19) 3_655 9_655
O1S Zr1 Zr2 90.0(2) . 9_655
O2S Zr1 Zr2 34.65(18) 13_655 9_655
O2S Zr1 Zr2 90.1(2) . 9_655
O11 Zr1 Zr2 110.33(15) . 9_655
O1 Zr1 Zr2 166.81(15) . 9_655
O1 Zr1 Zr2 76.20(15) 13_655 9_655
O21 Zr1 Zr2 109.98(13) . 9_655
Zr1 Zr1 Zr2 60.229(11) 3_655 9_655
Zr1 Zr1 Zr2 60.134(11) 11 9_655
Zr2 Zr1 Zr2 90.63(3) . 9_655
O1S Zr2 O1S 107.5(5) . 11
O1S Zr2 O2S 69.69(18) . .
O1S Zr2 O2S 69.69(18) 11 .
O1S Zr2 O2S 69.69(18) . 5
O1S Zr2 O2S 69.69(18) 11 5
O2S Zr2 O2S 108.1(5) . 5
O1S Zr2 O2 142.26(17) . 5
O1S Zr2 O2 79.0(2) 11 5
O2S Zr2 O2 142.37(16) . 5
O2S Zr2 O2 78.7(3) 5 5
O1S Zr2 O2 79.0(2) . 14
O1S Zr2 O2 142.26(17) 11 14
O2S Zr2 O2 142.37(16) . 14
O2S Zr2 O2 78.7(3) 5 14
O2 Zr2 O2 74.9(3) 5 14
O1S Zr2 O2 142.26(17) . 11
O1S Zr2 O2 79.0(2) 11 11
O2S Zr2 O2 78.7(3) . 11
O2S Zr2 O2 142.37(16) 5 11
O2 Zr2 O2 75.2(4) 5 11
O2 Zr2 O2 119.0(4) 14 11
O1S Zr2 O2 79.0(2) . .
O1S Zr2 O2 142.26(17) 11 .
O2S Zr2 O2 78.7(3) . .
O2S Zr2 O2 142.37(16) 5 .
O2 Zr2 O2 119.0(4) 5 .
O2 Zr2 O2 75.2(4) 14 .
O2 Zr2 O2 74.9(3) 11 .
O1S Zr2 Zr1 34.72(11) . .
O1S Zr2 Zr1 88.9(2) 11 .
O2S Zr2 Zr1 34.97(13) . .
O2S Zr2 Zr1 89.1(2) 5 .
O2 Zr2 Zr1 165.20(19) 5 .
O2 Zr2 Zr1 111.16(16) 14 .
O2 Zr2 Zr1 111.16(19) 11 .
O2 Zr2 Zr1 75.83(19) . .
O1S Zr2 Zr1 34.72(11) . 3_655
O1S Zr2 Zr1 88.9(2) 11 3_655
O2S Zr2 Zr1 89.1(2) . 3_655
O2S Zr2 Zr1 34.97(13) 5 3_655
O2 Zr2 Zr1 111.16(19) 5 3_655
O2 Zr2 Zr1 75.83(19) 14 3_655
O2 Zr2 Zr1 165.20(19) 11 3_655
O2 Zr2 Zr1 111.16(16) . 3_655
Zr1 Zr2 Zr1 59.54(2) . 3_655
O1S Zr2 Zr1 88.9(2) . 11
O1S Zr2 Zr1 34.72(11) 11 11
O2S Zr2 Zr1 34.97(13) . 11
O2S Zr2 Zr1 89.1(2) 5 11
O2 Zr2 Zr1 111.16(16) 5 11
O2 Zr2 Zr1 165.20(19) 14 11
O2 Zr2 Zr1 75.83(19) 11 11
O2 Zr2 Zr1 111.16(19) . 11
Zr1 Zr2 Zr1 59.73(2) . 11
Zr1 Zr2 Zr1 89.37(3) 3_655 11
O1S Zr2 Zr1 88.9(2) . 9_655
O1S Zr2 Zr1 34.72(11) 11 9_655
O2S Zr2 Zr1 89.1(2) . 9_655
O2S Zr2 Zr1 34.97(13) 5 9_655
O2 Zr2 Zr1 75.83(19) 5 9_655
O2 Zr2 Zr1 111.16(19) 14 9_655
O2 Zr2 Zr1 111.16(16) 11 9_655
O2 Zr2 Zr1 165.20(19) . 9_655
Zr1 Zr2 Zr1 89.37(3) . 9_655
Zr1 Zr2 Zr1 59.73(2) 3_655 9_655
Zr1 Zr2 Zr1 59.54(2) 11 9_655
Zr2 O1S Zr1 110.8(3) . 3_655
Zr2 O1S Zr1 110.8(3) . .
Zr1 O1S Zr1 109.2(3) 3_655 .
Zr2 O2S Zr1 110.4(3) . .
Zr2 O2S Zr1 110.4(3) . 11
Zr1 O2S Zr1 109.0(4) . 11
C1 O2 Zr2 127.5(5) . .
C1 O1 Zr1 129.5(4) . .
C11 O11 Zr1 130.6(11) . .
C21 O21 Zr1 132.4(9) . .
O1 C1 O2 130.5(5) . .
O1 C1 C2A 116.1(10) . .
O2 C1 C2A 113.3(10) . .
O1 C1 C2B 114.7(5) . .
O2 C1 C2B 114.6(5) . .
C2A C1 C2B 2.0(9) . .
C3A C2A C7A 120.6(5) . .
C3A C2A C1 113.4(12) . .
C7A C2A C1 126.0(12) . .
C2A C3A C4A 119.3(5) . .
C2A C3A H3A 120.3 . .
C4A C3A H3A 120.3 . .
C5A C4A C3A 120.1(4) . .
C5A C4A H4A 120.0 . .
C3A C4A H4A 120.0 . .
C7A C6A C5A 119.6(4) . .
C7A C6A C8A 120.5(4) . .
C5A C6A C8A 119.9(4) . .
C4A C5A C6A 120.6(4) . .
C4A C5A C5A 123.1(14) . 7
C6A C5A C5A 116.0(15) . 7
C6A C7A C2A 119.8(5) . .
C6A C7A H7A 120.1 . .
C2A C7A H7A 120.1 . .
C6A C8A H8A 109.5 . .
C6A C8A H8B 109.5 . .
H8A C8A H8B 109.5 . .
C6A C8A H8C 109.5 . .
H8A C8A H8C 109.5 . .
H8B C8A H8C 109.5 . .
C7B C2B C3B 120.7(5) . .
C7B C2B C1 119.8(4) . .
C3B C2B C1 119.5(4) . .
C4B C3B C2B 119.3(5) . .
C4B C3B H3B 120.3 . .
C2B C3B H3B 120.3 . .
C5B C4B C3B 120.0(4) . .
C5B C4B H4B 120.0 . .
C3B C4B H4B 120.0 . .
C5B C6B C7B 119.6(4) . .
C5B C6B C8B 120.1(4) . .
C7B C6B C8B 120.3(4) . .
C4B C5B C6B 120.7(4) . .
C4B C5B C5B 112.8(6) . 7
C6B C5B C5B 126.5(5) . 7
C2B C7B C6B 119.6(5) . .
C2B C7B H7B 120.2 . .
C6B C7B H7B 120.2 . .
C6B C8B H8D 109.5 . .
C6B C8B H8E 109.5 . .
H8D C8B H8E 109.5 . .
C6B C8B H8F 109.5 . .
H8D C8B H8F 109.5 . .
H8E C8B H8F 109.5 . .
O11 C11 O11 129.5(19) . 11
O11 C11 C12 115.3(10) . .
O11 C11 C12 115.3(10) 11 .
C13 C12 C13 122.1(9) . 11
C13 C12 C11 118.9(4) . .
C13 C12 C11 118.9(4) 11 .
C12 C13 C14 119.1(6) . .
C12 C13 H13A 120.4 . .
C14 C13 H13A 120.4 . .
C13 C14 C15 118.6(6) . .
C13 C14 H14A 120.7 . .
C15 C14 H14A 120.7 . .
C14 C15 C14 122.4(9) 11 .
C14 C15 C16 118.8(4) 11 .
C14 C15 C16 118.8(4) . .
C17 C16 C17 125.9(12) 13_655 .
C17 C16 C19 3.9(8) 13_655 9_665
C17 C16 C19 122.0(11) . 9_665
C17 C16 C19 122.0(11) 13_655 5_565
C17 C16 C19 3.9(8) . 5_565
C19 C16 C19 118.0(15) 9_665 5_565
C17 C16 C15 117.0(6) 13_655 .
C17 C16 C15 117.0(6) . .
C19 C16 C15 121.0(8) 9_665 .
C19 C16 C15 121.0(7) 5_565 .
C19 C17 C19 22(5) 5_565 .
C19 C17 C16 142(5) 5_565 .
C19 C17 C16 120.0(6) . .
C19 C17 C17 25(5) 5_565 5_565
C19 C17 C17 2.9(8) . 5_565
C16 C17 C17 117.0(6) . 5_565
C19 C17 C18 99(5) 5_565 .
C19 C17 C18 120.9(11) . .
C16 C17 C18 119.1(9) . .
C17 C17 C18 123.8(9) 5_565 .
C17 C18 C19 6.2(11) . 5_565
C17 C18 H18A 107.9 . .
C19 C18 H18A 101.6 5_565 .
C17 C18 H18B 110.3 . .
C19 C18 H18B 113.2 5_565 .
H18A C18 H18B 109.5 . .
C17 C18 H18C 110.3 . .
C19 C18 H18C 113.2 5_565 .
H18A C18 H18C 109.5 . .
H18B C18 H18C 109.5 . .
C17 C19 C19 155(5) 5_565 5_565
C17 C19 C17 152(6) 5_565 .
C19 C19 C17 2.9(8) 5_565 .
C17 C19 C16 34(5) 5_565 9_665
C19 C19 C16 121.0(7) 5_565 9_665
C17 C19 C16 118.1(13) . 9_665
C17 C19 C18 75(5) 5_565 5_565
C19 C19 C18 130.1(14) 5_565 5_565
C17 C19 C18 133(2) . 5_565
C16 C19 C18 108.9(16) 9_665 5_565
C17 C19 H19A 83.9 5_565 .
C19 C19 H19A 120.8 5_565 .
C17 C19 H19A 123.7 . .
C16 C19 H19A 118.2 9_665 .
C18 C19 H19A 9.3 5_565 .
O21 C21 O21 127.2(16) 3_655 .
O21 C21 C22 116.4(8) 3_655 .
O21 C21 C22 116.4(8) . .
C27 C22 C27 121.0(9) 3_655 .
C27 C22 C23 0.6(5) 3_655 .
C27 C22 C23 120.4(7) . .
C27 C22 C23 120.4(7) 3_655 3_655
C27 C22 C23 0.6(5) . 3_655
C23 C22 C23 119.8(9) . 3_655
C27 C22 C21 119.5(4) 3_655 .
C27 C22 C21 119.5(4) . .
C23 C22 C21 120.1(4) . .
C23 C22 C21 120.1(4) 3_655 .
C27 C23 C26 178(10) 3_655 3_655
C27 C23 N24 179(10) 3_655 .
C26 C23 N24 1.1(6) 3_655 .
C27 C23 C22 61(10) 3_655 .
C26 C23 C22 120.4(7) 3_655 .
N24 C23 C22 119.3(7) . .
C27 C23 H23A 58.6 3_655 .
C26 C23 H23A 119.7 3_655 .
N24 C23 H23A 120.8 . .
C22 C23 H23A 119.9 . .
C26 N24 C25 156(10) 3_655 .
C26 N24 C23 83(10) 3_655 .
C25 N24 C23 120.6(7) . .
C26 N24 C27 83(10) 3_655 3_655
C25 N24 C27 120.6(7) . 3_655
C23 N24 C27 0.0(6) . 3_655
C26 N24 Cu1 56(10) 3_655 .
C25 N24 Cu1 100.5(6) . .
C23 N24 Cu1 138.9(7) . .
C27 N24 Cu1 138.8(7) 3_655 .
N24 C25 N24 120.3(9) 3_655 .
N24 C25 C26 0.5(5) 3_655 .
N24 C25 C26 120.8(7) . .
N24 C25 C26 120.8(7) 3_655 3_655
N24 C25 C26 0.5(5) . 3_655
C26 C25 C26 121.2(9) . 3_655
N24 C25 C25 119.8(4) 3_655 9_656
N24 C25 C25 119.8(4) . 9_656
C26 C25 C25 119.4(4) . 9_656
C26 C25 C25 119.4(4) 3_655 9_656
N24 C25 Cu1 167.4(6) 3_655 .
N24 C25 Cu1 47.1(4) . .
C26 C25 Cu1 167.9(6) . .
C26 C25 Cu1 46.6(4) 3_655 .
C25 C25 Cu1 72.8(2) 9_656 .
N24 C25 Cu1 47.1(4) 3_655 9_656
N24 C25 Cu1 167.4(6) . 9_656
C26 C25 Cu1 46.6(4) . 9_656
C26 C25 Cu1 167.9(6) 3_655 9_656
C25 C25 Cu1 72.8(2) 9_656 9_656
Cu1 C25 Cu1 145.5(5) . 9_656
N24 C26 C23 95(10) 3_655 3_655
N24 C26 C25 24(10) 3_655 .
C23 C26 C25 119.0(7) 3_655 .
N24 C26 C27 96(10) 3_655 .
C23 C26 C27 0.0(6) 3_655 .
C25 C26 C27 119.1(7) . .
N24 C26 Cu1 124(10) 3_655 9_656
C23 C26 Cu1 140.7(7) 3_655 9_656
C25 C26 Cu1 100.3(6) . 9_656
C27 C26 Cu1 140.7(7) . 9_656
N24 C26 H26A 144.1 3_655 .
C23 C26 H26A 120.4 3_655 .
C25 C26 H26A 120.5 . .
C27 C26 H26A 120.4 . .
Cu1 C26 H26A 20.2 9_656 .
C23 C27 C22 118(10) 3_655 .
C23 C27 C26 2(10) 3_655 .
C22 C27 C26 119.8(7) . .
C23 C27 N24 1(10) 3_655 3_655
C22 C27 N24 118.7(7) . 3_655
C26 C27 N24 1.1(6) . 3_655
C23 C27 H27A 121.6 3_655 .
C22 C27 H27A 120.5 . .
C26 C27 H27A 119.7 . .
N24 C27 H27A 120.8 3_655 .
C26 Cu1 C26 100.7(8) 3_655 9_656
C26 Cu1 N24 0.7(4) 3_655 .
C26 Cu1 N24 100.0(7) 9_656 .
C26 Cu1 N24 100.0(7) 3_655 11_556
C26 Cu1 N24 0.7(4) 9_656 11_556
N24 Cu1 N24 99.3(8) . 11_556
C26 Cu1 N1S 108.6(6) 3_655 13_655
C26 Cu1 N1S 108.6(6) 9_656 13_655
N24 Cu1 N1S 108.8(6) . 13_655
N24 Cu1 N1S 108.8(6) 11_556 13_655
C26 Cu1 N1S 108.6(6) 3_655 .
C26 Cu1 N1S 108.6(6) 9_656 .
N24 Cu1 N1S 108.8(6) . .
N24 Cu1 N1S 108.8(6) 11_556 .
N1S Cu1 N1S 120.2(17) 13_655 .
C26 Cu1 C25 67.6(6) 3_655 9_656
C26 Cu1 C25 33.1(3) 9_656 9_656
N24 Cu1 C25 66.9(6) . 9_656
N24 Cu1 C25 32.4(3) 11_556 9_656
N1S Cu1 C25 118.4(8) 13_655 9_656
N1S Cu1 C25 118.4(8) . 9_656
C26 Cu1 C25 33.1(3) 3_655 .
C26 Cu1 C25 67.6(6) 9_656 .
N24 Cu1 C25 32.4(3) . .
N24 Cu1 C25 66.9(6) 11_556 .
N1S Cu1 C25 118.4(8) 13_655 .
N1S Cu1 C25 118.4(8) . .
C25 Cu1 C25 34.5(5) 9_656 .
C26 Cu1 I1 111.7(4) 3_655 .
C26 Cu1 I1 111.7(4) 9_656 .
N24 Cu1 I1 112.0(4) . .
N24 Cu1 I1 112.0(4) 11_556 .
N1S Cu1 I1 5.5(16) 13_655 .
N1S Cu1 I1 114.8(3) . .
C25 Cu1 I1 123.5(7) 9_656 .
C25 Cu1 I1 123.5(7) . .
C26 Cu1 I1 111.7(4) 3_655 13_655
C26 Cu1 I1 111.7(4) 9_656 13_655
N24 Cu1 I1 112.0(4) . 13_655
N24 Cu1 I1 112.0(4) 11_556 13_655
N1S Cu1 I1 114.8(3) 13_655 13_655
N1S Cu1 I1 5.5(16) . 13_655
C25 Cu1 I1 123.5(7) 9_656 13_655
C25 Cu1 I1 123.5(7) . 13_655
I1 Cu1 I1 109.3(16) . 13_655

loop_
_geom_bond_atom_site_label_1
_geom_bond_atom_site_label_2
_geom_bond_distance
_geom_bond_site_symmetry_2
Zr1 O1S 2.134(4) 3_655
Zr1 O1S 2.134(4) .
Zr1 O2S 2.142(5) 13_655
Zr1 O2S 2.142(5) .
Zr1 O11 2.198(7) .
Zr1 O1 2.195(5) .
Zr1 O1 2.195(5) 13_655
Zr1 O21 2.216(6) .
Zr1 Zr1 3.4792(12) 3_655
Zr1 Zr1 3.4892(12) 11
Zr1 Zr2 3.5034(8) .
Zr1 Zr2 3.5035(8) 9_655
Zr2 O1S 2.122(7) .
Zr2 O1S 2.122(7) 11
Zr2 O2S 2.125(7) .
Zr2 O2S 2.125(7) 5
Zr2 O2 2.235(5) 5
Zr2 O2 2.235(5) 14
Zr2 O2 2.235(5) 11
Zr2 O2 2.235(5) .
Zr2 Zr1 3.5034(8) 3_655
Zr2 Zr1 3.5034(8) 11
Zr2 Zr1 3.5034(8) 9_655
O1S Zr1 2.134(4) 3_655
O2S Zr1 2.142(5) 11
O2 C1 1.360(10) .
O1 C1 1.319(9) .
O11 C11 1.287(12) .
O21 C21 1.259(10) .
C1 C2A 1.508(5) .
C1 C2B 1.509(5) .
C2A C3A 1.393(5) .
C2A C7A 1.393(5) .
C3A C4A 1.395(4) .
C3A H3A 0.9500 .
C4A C5A 1.386(4) .
C4A H4A 0.9500 .
C6A C7A 1.392(4) .
C6A C5A 1.393(4) .
C6A C8A 1.546(10) .
C5A C5A 1.477(18) 7
C7A H7A 0.9500 .
C8A H8A 0.9800 .
C8A H8B 0.9800 .
C8A H8C 0.9800 .
C2B C7B 1.393(5) .
C2B C3B 1.395(5) .
C3B C4B 1.393(4) .
C3B H3B 0.9500 .
C4B C5B 1.388(4) .
C4B H4B 0.9500 .
C6B C5B 1.391(4) .
C6B C7B 1.394(4) .
C6B C8B 1.537(9) .
C5B C5B 1.491(16) 7
C7B H7B 0.9500 .
C8B H8D 0.9800 .
C8B H8E 0.9800 .
C8B H8F 0.9800 .
C11 O11 1.287(12) 11
C11 C12 1.47(2) .
C12 C13 1.394(5) .
C12 C13 1.394(5) 11
C13 C14 1.396(5) .
C13 H13A 0.9500 .
C14 C15 1.398(5) .
C14 H14A 0.9500 .
C15 C14 1.398(5) 11
C15 C16 1.511(5) .
C16 C17 1.393(5) 13_655
C16 C17 1.394(5) .
C16 C19 1.53(3) 9_665
C16 C19 1.53(3) 5_565
C17 C19 0.17(3) 5_565
C17 C19 1.388(5) .
C17 C17 1.54(3) 5_565
C17 C18 1.511(9) .
C18 C19 1.547(18) 5_565
C18 H18A 0.9601 .
C18 H18B 0.9599 .
C18 H18C 0.9599 .
C19 C17 0.17(3) 5_565
C19 C19 1.23(3) 5_565
C19 C16 1.53(3) 9_665
C19 C18 1.547(18) 5_565
C19 H19A 0.9599 .
C21 O21 1.259(10) 3_655
C21 C22 1.47(2) .
C22 C27 1.383(8) 3_655
C22 C27 1.383(8) .
C22 C23 1.390(9) .
C22 C23 1.390(8) 3_655
C23 C27 0.016(12) 3_655
C23 C26 1.380(12) 3_655
C23 N24 1.382(8) .
C23 H23A 0.9602 .
N24 C26 0.027(15) 3_655
N24 C25 1.365(8) .
N24 C27 1.398(12) 3_655
N24 Cu1 1.866(12) .
C25 N24 1.365(8) 3_655
C25 C26 1.390(8) .
C25 C26 1.390(9) 3_655
C25 C25 1.49(2) 9_656
C25 Cu1 2.505(12) .
C25 Cu1 2.505(12) 9_656
C26 N24 0.027(15) 3_655
C26 C23 1.380(12) 3_655
C26 C27 1.395(8) .
C26 Cu1 1.851(12) 9_656
C26 H26A 0.9600 .
C27 C23 0.016(12) 3_655
C27 N24 1.398(12) 3_655
C27 H27A 0.9601 .
Cu1 C26 1.851(12) 3_655
Cu1 C26 1.851(12) 9_656
Cu1 N24 1.866(12) 11_556
Cu1 N1S 1.949(5) 13_655
Cu1 N1S 1.949(5) .
Cu1 C25 2.505(12) 9_656
Cu1 I1 2.594(5) .
Cu1 I1 2.594(5) 13_655

loop_
_geom_torsion_atom_site_label_1
_geom_torsion_atom_site_label_2
_geom_torsion_atom_site_label_3
_geom_torsion_atom_site_label_4
_geom_torsion
_geom_torsion_site_symmetry_1
_geom_torsion_site_symmetry_4
O1S Zr1 Zr2 O1S 54.5(3) 3_655 .
O2S Zr1 Zr2 O1S 123.7(4) 13_655 .
O2S Zr1 Zr2 O1S 178.4(5) . .
O11 Zr1 Zr2 O1S -159.0(4) . .
O1 Zr1 Zr2 O1S -90.2(4) . .
O1 Zr1 Zr2 O1S 86.0(7) 13_655 .
O21 Zr1 Zr2 O1S -22.5(4) . .
Zr1 Zr1 Zr2 O1S 34.4(4) 3_655 .
Zr1 Zr1 Zr2 O1S 143.5(4) 11 .
Zr2 Zr1 Zr2 O1S 89.0(4) 9_655 .
O1S Zr1 Zr2 O1S -69.2(3) 3_655 11
O1S Zr1 Zr2 O1S -123.8(5) . 11
O2S Zr1 Zr2 O1S -0.1(2) 13_655 11
O2S Zr1 Zr2 O1S 54.6(4) . 11
O11 Zr1 Zr2 O1S 77.3(2) . 11
O1 Zr1 Zr2 O1S 145.99(18) . 11
O1 Zr1 Zr2 O1S -37.8(6) 13_655 11
O21 Zr1 Zr2 O1S -146.3(2) . 11
Zr1 Zr1 Zr2 O1S -89.39(12) 3_655 11
Zr1 Zr1 Zr2 O1S 19.78(12) 11 11
Zr2 Zr1 Zr2 O1S -34.73(12) 9_655 11
O1S Zr1 Zr2 O2S -123.8(4) 3_655 .
O1S Zr1 Zr2 O2S -178.4(5) . .
O2S Zr1 Zr2 O2S -54.7(4) 13_655 .
O11 Zr1 Zr2 O2S 22.7(4) . .
O1 Zr1 Zr2 O2S 91.4(4) . .
O1 Zr1 Zr2 O2S -92.4(7) 13_655 .
O21 Zr1 Zr2 O2S 159.1(4) . .
Zr1 Zr1 Zr2 O2S -144.0(4) 3_655 .
Zr1 Zr1 Zr2 O2S -34.8(4) 11 .
Zr2 Zr1 Zr2 O2S -89.3(4) 9_655 .
O1S Zr1 Zr2 O2S 0.5(2) 3_655 5
O1S Zr1 Zr2 O2S -54.1(4) . 5
O2S Zr1 Zr2 O2S 69.6(3) 13_655 5
O2S Zr1 Zr2 O2S 124.3(5) . 5
O11 Zr1 Zr2 O2S 147.0(2) . 5
O1 Zr1 Zr2 O2S -144.3(2) . 5
O1 Zr1 Zr2 O2S 31.9(6) 13_655 5
O21 Zr1 Zr2 O2S -76.6(2) . 5
Zr1 Zr1 Zr2 O2S -19.69(13) 3_655 5
Zr1 Zr1 Zr2 O2S 89.49(13) 11 5
Zr2 Zr1 Zr2 O2S 34.98(13) 9_655 5
O1S Zr1 Zr2 O2 -33.9(7) 3_655 5
O1S Zr1 Zr2 O2 -88.5(7) . 5
O2S Zr1 Zr2 O2 35.2(7) 13_655 5
O2S Zr1 Zr2 O2 89.9(8) . 5
O11 Zr1 Zr2 O2 112.6(7) . 5
O1 Zr1 Zr2 O2 -178.7(6) . 5
O1 Zr1 Zr2 O2 -2.5(9) 13_655 5
O21 Zr1 Zr2 O2 -111.0(6) . 5
Zr1 Zr1 Zr2 O2 -54.1(6) 3_655 5
Zr1 Zr1 Zr2 O2 55.1(6) 11 5
Zr2 Zr1 Zr2 O2 0.6(6) 9_655 5
O1S Zr1 Zr2 O2 78.0(3) 3_655 14
O1S Zr1 Zr2 O2 23.5(4) . 14
O2S Zr1 Zr2 O2 147.2(3) 13_655 14
O2S Zr1 Zr2 O2 -158.2(5) . 14
O11 Zr1 Zr2 O2 -135.5(3) . 14
O1 Zr1 Zr2 O2 -66.8(2) . 14
O1 Zr1 Zr2 O2 109.4(7) 13_655 14
O21 Zr1 Zr2 O2 0.9(3) . 14
Zr1 Zr1 Zr2 O2 57.8(2) 3_655 14
Zr1 Zr1 Zr2 O2 167.0(2) 11 14
Zr2 Zr1 Zr2 O2 112.5(2) 9_655 14
O1S Zr1 Zr2 O2 -147.0(3) 3_655 11
O1S Zr1 Zr2 O2 158.5(4) . 11
O2S Zr1 Zr2 O2 -77.9(2) 13_655 11
O2S Zr1 Zr2 O2 -23.2(4) . 11
O11 Zr1 Zr2 O2 -0.5(3) . 11
O1 Zr1 Zr2 O2 68.2(2) . 11
O1 Zr1 Zr2 O2 -115.6(6) 13_655 11
O21 Zr1 Zr2 O2 135.9(2) . 11
Zr1 Zr1 Zr2 O2 -167.18(18) 3_655 11
Zr1 Zr1 Zr2 O2 -58.00(17) 11 11
Zr2 Zr1 Zr2 O2 -112.51(17) 9_655 11
O1S Zr1 Zr2 O2 145.7(3) 3_655 .
O1S Zr1 Zr2 O2 91.1(4) . .
O2S Zr1 Zr2 O2 -145.2(2) 13_655 .
O2S Zr1 Zr2 O2 -90.5(4) . .
O11 Zr1 Zr2 O2 -67.9(2) . .
O1 Zr1 Zr2 O2 0.9(2) . .
O1 Zr1 Zr2 O2 177.1(6) 13_655 .
O21 Zr1 Zr2 O2 68.6(2) . .
Zr1 Zr1 Zr2 O2 125.48(17) 3_655 .
Zr1 Zr1 Zr2 O2 -125.34(17) 11 .
Zr2 Zr1 Zr2 O2 -179.85(17) 9_655 .
O1S Zr1 Zr2 Zr1 20.17(19) 3_655 3_655
O1S Zr1 Zr2 Zr1 -34.4(4) . 3_655
O2S Zr1 Zr2 Zr1 89.31(18) 13_655 3_655
O2S Zr1 Zr2 Zr1 144.0(4) . 3_655
O11 Zr1 Zr2 Zr1 166.67(19) . 3_655
O1 Zr1 Zr2 Zr1 -124.61(14) . 3_655
O1 Zr1 Zr2 Zr1 51.6(6) 13_655 3_655
O21 Zr1 Zr2 Zr1 -56.89(16) . 3_655
Zr1 Zr1 Zr2 Zr1 109.177(13) 11 3_655
Zr2 Zr1 Zr2 Zr1 54.667(15) 9_655 3_655
O1S Zr1 Zr2 Zr1 -89.00(19) 3_655 11
O1S Zr1 Zr2 Zr1 -143.5(4) . 11
O2S Zr1 Zr2 Zr1 -19.87(18) 13_655 11
O2S Zr1 Zr2 Zr1 34.8(4) . 11
O11 Zr1 Zr2 Zr1 57.49(19) . 11
O1 Zr1 Zr2 Zr1 126.21(14) . 11
O1 Zr1 Zr2 Zr1 -57.6(6) 13_655 11
O21 Zr1 Zr2 Zr1 -166.07(16) . 11
Zr1 Zr1 Zr2 Zr1 -109.177(13) 3_655 11
Zr2 Zr1 Zr2 Zr1 -54.510(15) 9_655 11
O1S Zr1 Zr2 Zr1 -34.50(19) 3_655 9_655
O1S Zr1 Zr2 Zr1 -89.0(4) . 9_655
O2S Zr1 Zr2 Zr1 34.64(18) 13_655 9_655
O2S Zr1 Zr2 Zr1 89.3(4) . 9_655
O11 Zr1 Zr2 Zr1 112.00(19) . 9_655
O1 Zr1 Zr2 Zr1 -179.28(15) . 9_655
O1 Zr1 Zr2 Zr1 -3.1(6) 13_655 9_655
O21 Zr1 Zr2 Zr1 -111.56(16) . 9_655
Zr1 Zr1 Zr2 Zr1 -54.668(15) 3_655 9_655
Zr1 Zr1 Zr2 Zr1 54.509(15) 11 9_655
Zr2 Zr1 Zr2 Zr1 0.0 9_655 9_655
O1S Zr2 O1S Zr1 -60.7(3) 11 3_655
O2S Zr2 O1S Zr1 -120.3(4) . 3_655
O2S Zr2 O1S Zr1 -1.0(3) 5 3_655
O2 Zr2 O1S Zr1 34.0(7) 5 3_655
O2 Zr2 O1S Zr1 80.9(3) 14 3_655
O2 Zr2 O1S Zr1 -155.3(3) 11 3_655
O2 Zr2 O1S Zr1 157.8(4) . 3_655
Zr1 Zr2 O1S Zr1 -121.3(6) . 3_655
Zr1 Zr2 O1S Zr1 -90.4(3) 11 3_655
Zr1 Zr2 O1S Zr1 -30.9(3) 9_655 3_655
O1S Zr2 O1S Zr1 60.7(3) 11 .
O2S Zr2 O1S Zr1 1.0(3) . .
O2S Zr2 O1S Zr1 120.3(4) 5 .
O2 Zr2 O1S Zr1 155.3(3) 5 .
O2 Zr2 O1S Zr1 -157.8(4) 14 .
O2 Zr2 O1S Zr1 -34.0(7) 11 .
O2 Zr2 O1S Zr1 -80.9(3) . .
Zr1 Zr2 O1S Zr1 121.3(6) 3_655 .
Zr1 Zr2 O1S Zr1 30.9(3) 11 .
Zr1 Zr2 O1S Zr1 90.4(3) 9_655 .
O1S Zr1 O1S Zr2 -120.4(2) 3_655 .
O2S Zr1 O1S Zr2 -61.3(4) 13_655 .
O2S Zr1 O1S Zr2 -1.0(3) . .
O11 Zr1 O1S Zr2 32.7(7) . .
O1 Zr1 O1S Zr2 81.9(3) . .
O1 Zr1 O1S Zr2 -158.0(3) 13_655 .
O21 Zr1 O1S Zr2 158.4(4) . .
Zr1 Zr1 O1S Zr2 -122.3(6) 3_655 .
Zr1 Zr1 O1S Zr2 -31.0(3) 11 .
Zr2 Zr1 O1S Zr2 -91.1(3) 9_655 .
O1S Zr1 O1S Zr1 1.9(5) 3_655 3_655
O2S Zr1 O1S Zr1 61.0(4) 13_655 3_655
O2S Zr1 O1S Zr1 121.3(4) . 3_655
O11 Zr1 O1S Zr1 154.9(4) . 3_655
O1 Zr1 O1S Zr1 -155.9(4) . 3_655
O1 Zr1 O1S Zr1 -35.8(6) 13_655 3_655
O21 Zr1 O1S Zr1 -79.4(3) . 3_655
Zr1 Zr1 O1S Zr1 91.2(3) 11 3_655
Zr2 Zr1 O1S Zr1 122.3(6) . 3_655
Zr2 Zr1 O1S Zr1 31.1(3) 9_655 3_655
O1S Zr2 O2S Zr1 -1.0(3) . .
O1S Zr2 O2S Zr1 -119.6(5) 11 .
O2S Zr2 O2S Zr1 -60.3(3) 5 .
O2 Zr2 O2S Zr1 -155.3(3) 5 .
O2 Zr2 O2S Zr1 34.6(8) 14 .
O2 Zr2 O2S Zr1 158.0(4) 11 .
O2 Zr2 O2S Zr1 81.3(3) . .
Zr1 Zr2 O2S Zr1 -30.4(3) 3_655 .
Zr1 Zr2 O2S Zr1 -120.6(7) 11 .
Zr1 Zr2 O2S Zr1 -90.2(3) 9_655 .
O1S Zr2 O2S Zr1 119.6(5) . 11
O1S Zr2 O2S Zr1 1.0(3) 11 11
O2S Zr2 O2S Zr1 60.3(3) 5 11
O2 Zr2 O2S Zr1 -34.6(8) 5 11
O2 Zr2 O2S Zr1 155.3(3) 14 11
O2 Zr2 O2S Zr1 -81.3(3) 11 11
O2 Zr2 O2S Zr1 -158.0(4) . 11
Zr1 Zr2 O2S Zr1 120.6(7) . 11
Zr1 Zr2 O2S Zr1 90.2(3) 3_655 11
Zr1 Zr2 O2S Zr1 30.4(3) 9_655 11
O1S Zr1 O2S Zr2 61.1(4) 3_655 .
O1S Zr1 O2S Zr2 1.0(3) . .
O2S Zr1 O2S Zr2 120.3(2) 13_655 .
O11 Zr1 O2S Zr2 -158.3(4) . .
O1 Zr1 O2S Zr2 -80.9(4) . .
O1 Zr1 O2S Zr2 157.3(3) 13_655 .
O21 Zr1 O2S Zr2 -32.4(7) . .
Zr1 Zr1 O2S Zr2 30.7(3) 3_655 .
Zr1 Zr1 O2S Zr2 121.4(6) 11 .
Zr2 Zr1 O2S Zr2 90.9(3) 9_655 .
O1S Zr1 O2S Zr1 -60.3(4) 3_655 11
O1S Zr1 O2S Zr1 -120.4(4) . 11
O2S Zr1 O2S Zr1 -1.1(5) 13_655 11
O11 Zr1 O2S Zr1 80.2(3) . 11
O1 Zr1 O2S Zr1 157.6(4) . 11
O1 Zr1 O2S Zr1 35.9(7) 13_655 11
O21 Zr1 O2S Zr1 -153.8(3) . 11
Zr1 Zr1 O2S Zr1 -90.7(3) 3_655 11
Zr2 Zr1 O2S Zr1 -121.4(6) . 11
Zr2 Zr1 O2S Zr1 -30.5(3) 9_655 11
O1S Zr2 O2 C1 38.1(6) . .
O1S Zr2 O2 C1 -66.4(8) 11 .
O2S Zr2 O2 C1 -33.1(6) . .
O2S Zr2 O2 C1 71.9(9) 5 .
O2 Zr2 O2 C1 -177.5(7) 5 .
O2 Zr2 O2 C1 119.5(6) 14 .
O2 Zr2 O2 C1 -114.3(6) 11 .
Zr1 Zr2 O2 C1 2.7(6) . .
Zr1 Zr2 O2 C1 51.5(7) 3_655 .
Zr1 Zr2 O2 C1 -46.4(7) 11 .
Zr1 Zr2 O2 C1 2.1(12) 9_655 .
O1S Zr1 O1 C1 -76.4(8) 3_655 .
O1S Zr1 O1 C1 -40.4(6) . .
O2S Zr1 O1 C1 65.6(8) 13_655 .
O2S Zr1 O1 C1 30.2(6) . .
O11 Zr1 O1 C1 110.5(7) . .
O1 Zr1 O1 C1 175.9(5) 13_655 .
O21 Zr1 O1 C1 -120.7(7) . .
Zr1 Zr1 O1 C1 -55.1(6) 3_655 .
Zr1 Zr1 O1 C1 44.0(6) 11 .
Zr2 Zr1 O1 C1 -5.1(6) . .
Zr2 Zr1 O1 C1 -8.3(11) 9_655 .
O1S Zr1 O11 C11 68.3(5) 3_655 .
O1S Zr1 O11 C11 -68.3(5) . .
O2S Zr1 O11 C11 36.4(2) 13_655 .
O2S Zr1 O11 C11 -36.4(2) . .
O1 Zr1 O11 C11 -118.37(17) . .
O1 Zr1 O11 C11 118.37(17) 13_655 .
O21 Zr1 O11 C11 180.0 . .
Zr1 Zr1 O11 C11 0.000(2) 3_655 .
Zr1 Zr1 O11 C11 0.000(1) 11 .
Zr2 Zr1 O11 C11 -49.31(7) . .
Zr2 Zr1 O11 C11 49.31(7) 9_655 .
O1S Zr1 O21 C21 -36.33(18) 3_655 .
O1S Zr1 O21 C21 36.33(18) . .
O2S Zr1 O21 C21 -68.1(5) 13_655 .
O2S Zr1 O21 C21 68.1(5) . .
O11 Zr1 O21 C21 180.000(1) . .
O1 Zr1 O21 C21 117.88(16) . .
O1 Zr1 O21 C21 -117.87(16) 13_655 .
Zr1 Zr1 O21 C21 0.000(1) 3_655 .
Zr1 Zr1 O21 C21 0.000(2) 11 .
Zr2 Zr1 O21 C21 49.16(6) . .
Zr2 Zr1 O21 C21 -49.16(6) 9_655 .
Zr1 O1 C1 O2 9.9(12) . .
Zr1 O1 C1 C2A -173.6(5) . .
Zr1 O1 C1 C2B -175.1(4) . .
Zr2 O2 C1 O1 -8.1(12) . .
Zr2 O2 C1 C2A 175.3(6) . .
Zr2 O2 C1 C2B 176.9(4) . .
O1 C1 C2A C3A -21.0(10) . .
O2 C1 C2A C3A 156.1(11) . .
C2B C1 C2A C3A 23(15) . .
O1 C1 C2A C7A 159.0(10) . .
O2 C1 C2A C7A -23.9(11) . .
C2B C1 C2A C7A -157(15) . .
C7A C2A C3A C4A 0.00(4) . .
C1 C2A C3A C4A 180.00(3) . .
C2A C3A C4A C5A 0.00(6) . .
C3A C4A C5A C6A 0.00(8) . .
C3A C4A C5A C5A -173.0(14) . 7
C7A C6A C5A C4A 0.00(8) . .
C8A C6A C5A C4A 180.00(5) . .
C7A C6A C5A C5A 173.5(12) . 7
C8A C6A C5A C5A -6.5(12) . 7
C5A C6A C7A C2A 0.00(8) . .
C8A C6A C7A C2A 180.00(4) . .
C3A C2A C7A C6A 0.00(6) . .
C1 C2A C7A C6A 180.00(3) . .
O1 C1 C2B C7B -164.5(8) . .
O2 C1 C2B C7B 11.3(9) . .
C2A C1 C2B C7B 59(15) . .
O1 C1 C2B C3B 15.5(8) . .
O2 C1 C2B C3B -168.7(9) . .
C2A C1 C2B C3B -121(15) . .
C7B C2B C3B C4B 0.00(4) . .
C1 C2B C3B C4B 180.00(3) . .
C2B C3B C4B C5B 0.00(6) . .
C3B C4B C5B C6B 0.00(8) . .
C3B C4B C5B C5B 177.3(16) . 7
C7B C6B C5B C4B 0.00(8) . .
C8B C6B C5B C4B 180.00(5) . .
C7B C6B C5B C5B -176.8(18) . 7
C8B C6B C5B C5B 3.2(18) . 7
C3B C2B C7B C6B 0.00(6) . .
C1 C2B C7B C6B 180.00(4) . .
C5B C6B C7B C2B 0.00(8) . .
C8B C6B C7B C2B 180.00(4) . .
Zr1 O11 C11 O11 0.000(2) . 11
Zr1 O11 C11 C12 180.0 . .
O11 C11 C12 C13 0.000(1) . .
O11 C11 C12 C13 180.0 11 .
O11 C11 C12 C13 180.000(1) . 11
O11 C11 C12 C13 0.0 11 11
C13 C12 C13 C14 0.0 11 .
C11 C12 C13 C14 180.0 . .
C12 C13 C14 C15 0.0 . .
C13 C14 C15 C14 0.0 . 11
C13 C14 C15 C16 180.000(1) . .
C14 C15 C16 C17 -90.0 11 13_655
C14 C15 C16 C17 90.0 . 13_655
C14 C15 C16 C17 90.0 11 .
C14 C15 C16 C17 -90.0 . .
C14 C15 C16 C19 -90.0 11 9_665
C14 C15 C16 C19 90.0 . 9_665
C14 C15 C16 C19 90.0 11 5_565
C14 C15 C16 C19 -90.0 . 5_565
C17 C16 C17 C19 0.0 13_655 5_565
C19 C16 C17 C19 0.0 9_665 5_565
C15 C16 C17 C19 180.0 . 5_565
C17 C16 C17 C19 0.0 13_655 .
C19 C16 C17 C19 0.0 9_665 .
C19 C16 C17 C19 0.0 5_565 .
C15 C16 C17 C19 180.0 . .
C17 C16 C17 C17 0.0 13_655 5_565
C19 C16 C17 C17 0.0 9_665 5_565
C19 C16 C17 C17 0.0 5_565 5_565
C15 C16 C17 C17 180.0 . 5_565
C17 C16 C17 C18 180.0 13_655 .
C19 C16 C17 C18 180.0 9_665 .
C19 C16 C17 C18 180.0 5_565 .
C15 C16 C17 C18 0.0 . .
C19 C17 C18 C19 0.0 . 5_565
C16 C17 C18 C19 180.0 . 5_565
C17 C17 C18 C19 0.0 5_565 5_565
C19 C17 C19 C17 180.0 5_565 5_565
C16 C17 C19 C17 0.0 . 5_565
C18 C17 C19 C17 180.0 . 5_565
C16 C17 C19 C19 180.0 . 5_565
C17 C17 C19 C19 180.0 5_565 5_565
C18 C17 C19 C19 0.0 . 5_565
C19 C17 C19 C16 180.0 5_565 9_665
C16 C17 C19 C16 0.0 . 9_665
C17 C17 C19 C16 0.0 5_565 9_665
C18 C17 C19 C16 180.0 . 9_665
C19 C17 C19 C18 0.0 5_565 5_565
C16 C17 C19 C18 180.0 . 5_565
C17 C17 C19 C18 180.0 5_565 5_565
C18 C17 C19 C18 0.0 . 5_565
Zr1 O21 C21 O21 0.000(2) . 3_655
Zr1 O21 C21 C22 180.000(1) . .
O21 C21 C22 C27 180.0 3_655 3_655
O21 C21 C22 C27 0.000(1) . 3_655
O21 C21 C22 C27 0.000(1) 3_655 .
O21 C21 C22 C27 180.000(1) . .
O21 C21 C22 C23 180.0 3_655 .
O21 C21 C22 C23 0.000(1) . .
O21 C21 C22 C23 0.0 3_655 3_655
O21 C21 C22 C23 180.000(1) . 3_655
C27 C22 C23 C27 180.00(9) . 3_655
C23 C22 C23 C27 180.00(9) 3_655 3_655
C21 C22 C23 C27 0.00(9) . 3_655
C27 C22 C23 C26 180.00(12) 3_655 3_655
C27 C22 C23 C26 0.000(1) . 3_655
C23 C22 C23 C26 0.000(1) 3_655 3_655
C21 C22 C23 C26 180.0 . 3_655
C27 C22 C23 N24 180.00(12) 3_655 .
C27 C22 C23 N24 0.0 . .
C23 C22 C23 N24 0.0 3_655 .
C21 C22 C23 N24 180.0 . .
C27 C23 N24 C26 0(100) 3_655 3_655
C22 C23 N24 C26 180.00(5) . 3_655
C27 C23 N24 C25 180(100) 3_655 .
C26 C23 N24 C25 180.00(5) 3_655 .
C22 C23 N24 C25 0.000(1) . .
C26 C23 N24 C27 0(100) 3_655 3_655
C22 C23 N24 C27 180(100) . 3_655
C27 C23 N24 Cu1 0(100) 3_655 .
C26 C23 N24 Cu1 0.00(5) 3_655 .
C22 C23 N24 Cu1 180.000(1) . .
C26 N24 C25 N24 180.00(16) 3_655 3_655
C23 N24 C25 N24 0.000(1) . 3_655
C27 N24 C25 N24 0.000(1) 3_655 3_655
Cu1 N24 C25 N24 180.0 . 3_655
C26 N24 C25 C26 180.00(16) 3_655 .
C23 N24 C25 C26 0.000(1) . .
C27 N24 C25 C26 0.000(1) 3_655 .
Cu1 N24 C25 C26 180.0 . .
C23 N24 C25 C26 180.0(2) . 3_655
C27 N24 C25 C26 180.0(2) 3_655 3_655
Cu1 N24 C25 C26 0.0(2) . 3_655
C26 N24 C25 C25 0.00(16) 3_655 9_656
C23 N24 C25 C25 180.000(1) . 9_656
C27 N24 C25 C25 180.000(1) 3_655 9_656
Cu1 N24 C25 C25 0.000(1) . 9_656
C26 N24 C25 Cu1 0.00(16) 3_655 .
C23 N24 C25 Cu1 180.000(1) . .
C27 N24 C25 Cu1 180.000(1) 3_655 .
C26 N24 C25 Cu1 180.00(16) 3_655 9_656
C23 N24 C25 Cu1 0.000(4) . 9_656
C27 N24 C25 Cu1 0.000(4) 3_655 9_656
Cu1 N24 C25 Cu1 180.000(3) . 9_656
N24 C25 C26 N24 0.00(12) . 3_655
C26 C25 C26 N24 0.00(12) 3_655 3_655
C25 C25 C26 N24 180.00(12) 9_656 3_655
Cu1 C25 C26 N24 0.00(12) . 3_655
Cu1 C25 C26 N24 180.00(12) 9_656 3_655
N24 C25 C26 C23 0.00(16) 3_655 3_655
N24 C25 C26 C23 0.000(1) . 3_655
C26 C25 C26 C23 0.000(1) 3_655 3_655
C25 C25 C26 C23 180.0 9_656 3_655
Cu1 C25 C26 C23 0.000(5) . 3_655
Cu1 C25 C26 C23 180.000(1) 9_656 3_655
N24 C25 C26 C27 0.00(16) 3_655 .
N24 C25 C26 C27 0.000(1) . .
C26 C25 C26 C27 0.000(1) 3_655 .
C25 C25 C26 C27 180.0 9_656 .
Cu1 C25 C26 C27 0.000(5) . .
Cu1 C25 C26 C27 180.000(1) 9_656 .
N24 C25 C26 Cu1 180.00(16) 3_655 9_656
N24 C25 C26 Cu1 180.0 . 9_656
C26 C25 C26 Cu1 180.0 3_655 9_656
C25 C25 C26 Cu1 0.0 9_656 9_656
Cu1 C25 C26 Cu1 180.000(5) . 9_656
C27 C22 C27 C23 0.00(6) 3_655 3_655
C23 C22 C27 C23 0.00(6) . 3_655
C21 C22 C27 C23 180.00(6) . 3_655
C27 C22 C27 C26 0.0 3_655 .
C23 C22 C27 C26 0.0 . .
C23 C22 C27 C26 0.00(6) 3_655 .
C21 C22 C27 C26 180.0 . .
C27 C22 C27 N24 0.0 3_655 3_655
C23 C22 C27 N24 0.0 . 3_655
C23 C22 C27 N24 0.00(6) 3_655 3_655
C21 C22 C27 N24 180.0 . 3_655
N24 C26 C27 C23 0(100) 3_655 3_655
C25 C26 C27 C23 0(100) . 3_655
Cu1 C26 C27 C23 180(100) 9_656 3_655
N24 C26 C27 C22 0.00(4) 3_655 .
C23 C26 C27 C22 0(100) 3_655 .
C25 C26 C27 C22 0.000(1) . .
Cu1 C26 C27 C22 180.0 9_656 .
C23 C26 C27 N24 0(100) 3_655 3_655
C25 C26 C27 N24 0.00(5) . 3_655
Cu1 C26 C27 N24 180.00(5) 9_656 3_655
C25 N24 Cu1 C26 180.00(7) . 3_655
C23 N24 Cu1 C26 0.00(7) . 3_655
C27 N24 Cu1 C26 0.00(7) 3_655 3_655
C26 N24 Cu1 C26 180.00(6) 3_655 9_656
C25 N24 Cu1 C26 0.0 . 9_656
C23 N24 Cu1 C26 180.000(2) . 9_656
C27 N24 Cu1 C26 180.000(1) 3_655 9_656
C26 N24 Cu1 N24 180.00(6) 3_655 11_556
C25 N24 Cu1 N24 0.0 . 11_556
C23 N24 Cu1 N24 180.000(2) . 11_556
C27 N24 Cu1 N24 180.000(2) 3_655 11_556
C26 N24 Cu1 N1S -66.3(7) 3_655 13_655
C25 N24 Cu1 N1S 113.7(7) . 13_655
C23 N24 Cu1 N1S -66.3(7) . 13_655
C27 N24 Cu1 N1S -66.3(7) 3_655 13_655
C26 N24 Cu1 N1S 66.3(7) 3_655 .
C25 N24 Cu1 N1S -113.7(7) . .
C23 N24 Cu1 N1S 66.3(7) . .
C27 N24 Cu1 N1S 66.3(7) 3_655 .
C26 N24 Cu1 C25 180.00(6) 3_655 9_656
C25 N24 Cu1 C25 0.0 . 9_656
C23 N24 Cu1 C25 180.000(2) . 9_656
C27 N24 Cu1 C25 180.000(2) 3_655 9_656
C26 N24 Cu1 C25 180.00(6) 3_655 .
C23 N24 Cu1 C25 180.000(2) . .
C27 N24 Cu1 C25 180.000(2) 3_655 .
C26 N24 Cu1 I1 -61.6(8) 3_655 .
C25 N24 Cu1 I1 118.4(8) . .
C23 N24 Cu1 I1 -61.6(8) . .
C27 N24 Cu1 I1 -61.6(8) 3_655 .
C26 N24 Cu1 I1 61.6(8) 3_655 13_655
C25 N24 Cu1 I1 -118.4(8) . 13_655
C23 N24 Cu1 I1 61.6(8) . 13_655
C27 N24 Cu1 I1 61.6(8) 3_655 13_655
N24 C25 Cu1 C26 0.000(3) 3_655 3_655
N24 C25 Cu1 C26 0.000(2) . 3_655
C26 C25 Cu1 C26 0.000(3) . 3_655
C25 C25 Cu1 C26 180.000(1) 9_656 3_655
Cu1 C25 Cu1 C26 180.000(2) 9_656 3_655
N24 C25 Cu1 C26 180.000(3) 3_655 9_656
N24 C25 Cu1 C26 180.000(2) . 9_656
C26 C25 Cu1 C26 180.000(4) . 9_656
C26 C25 Cu1 C26 180.000(1) 3_655 9_656
C25 C25 Cu1 C26 0.0 9_656 9_656
Cu1 C25 Cu1 C26 0.0 9_656 9_656
N24 C25 Cu1 N24 0.000(3) 3_655 .
C26 C25 Cu1 N24 0.000(3) . .
C26 C25 Cu1 N24 0.000(2) 3_655 .
C25 C25 Cu1 N24 180.000(1) 9_656 .
Cu1 C25 Cu1 N24 180.000(2) 9_656 .
N24 C25 Cu1 N24 180.000(3) 3_655 11_556
N24 C25 Cu1 N24 180.000(2) . 11_556
C26 C25 Cu1 N24 180.000(3) . 11_556
C26 C25 Cu1 N24 180.000(2) 3_655 11_556
C25 C25 Cu1 N24 0.0 9_656 11_556
Cu1 C25 Cu1 N24 0.0 9_656 11_556
N24 C25 Cu1 N1S -80.3(3) 3_655 13_655
N24 C25 Cu1 N1S -80.3(3) . 13_655
C26 C25 Cu1 N1S -80.3(3) . 13_655
C26 C25 Cu1 N1S -80.3(3) 3_655 13_655
C25 C25 Cu1 N1S 99.7(3) 9_656 13_655
Cu1 C25 Cu1 N1S 99.7(3) 9_656 13_655
N24 C25 Cu1 N1S 80.3(3) 3_655 .
N24 C25 Cu1 N1S 80.3(3) . .
C26 C25 Cu1 N1S 80.3(3) . .
C26 C25 Cu1 N1S 80.3(3) 3_655 .
C25 C25 Cu1 N1S -99.7(3) 9_656 .
Cu1 C25 Cu1 N1S -99.7(3) 9_656 .
N24 C25 Cu1 C25 180.000(5) 3_655 9_656
N24 C25 Cu1 C25 180.000(2) . 9_656
C26 C25 Cu1 C25 180.000(5) . 9_656
C26 C25 Cu1 C25 180.000(2) 3_655 9_656
Cu1 C25 Cu1 C25 0.0 9_656 9_656
N24 C25 Cu1 I1 -78.1(4) 3_655 .
N24 C25 Cu1 I1 -78.1(4) . .
C26 C25 Cu1 I1 -78.1(4) . .
C26 C25 Cu1 I1 -78.1(4) 3_655 .
C25 C25 Cu1 I1 101.9(4) 9_656 .
Cu1 C25 Cu1 I1 101.9(4) 9_656 .
N24 C25 Cu1 I1 78.1(4) 3_655 13_655
N24 C25 Cu1 I1 78.1(4) . 13_655
C26 C25 Cu1 I1 78.1(4) . 13_655
C26 C25 Cu1 I1 78.1(4) 3_655 13_655
C25 C25 Cu1 I1 -101.9(4) 9_656 13_655
Cu1 C25 Cu1 I1 -101.9(4) 9_656 13_655

loop_
_platon_squeeze_void_nr
_platon_squeeze_void_average_x
_platon_squeeze_void_average_y
_platon_squeeze_void_average_z
_platon_squeeze_void_volume
_platon_squeeze_void_count_electrons
_platon_squeeze_void_content
1 -0.004 -0.004 -0.031 6067 1476 ' '
